data_7154922
loop_
_publ_author_name
'Forbes, Christina R.'
'Pandey, Anil K.'
'Ganguly, Himal K.'
'Yap, Glenn P. A.'
'Zondlo, Neal J.'

_publ_section_title
;
 4R- and 4S-iodophenyl hydroxyproline, 4R-pentynoyl hydroxyproline, and
 S-propargyl-4-thiolphenylalanine: conformationally biased and tunable
 amino acids for bioorthogonal reactions.
;
_journal_issue 7
_journal_name_full 'Organic &amp; biomolecular chemistry'
_journal_page_first 2327
_journal_page_last 2346
_journal_paper_doi 10.1039/c5ob02473k
_journal_volume 14
_journal_year 2016
_chemical_absolute_configuration rmad
_chemical_formula_sum 'C27 H26 I N O6'
_chemical_formula_weight 587.39
_space_group_crystal_system monoclinic
_space_group_IT_number 4
_space_group_name_Hall 'P 2yb'
_space_group_name_H-M_alt 'P 1 21 1'
_symmetry_space_group_name_Hall 'P 2yb'
_symmetry_space_group_name_H-M 'P 1 21 1'
_atom_sites_solution_hydrogens mixed
_audit_creation_method SHELXL-2014/7
_audit_update_record
;
2015-11-20 deposited with the CCDC.
2016-01-19 downloaded from the CCDC.
;
_cell_angle_alpha 90
_cell_angle_beta 106.4220(14)
_cell_angle_gamma 90
_cell_formula_units_Z 2
_cell_length_a 9.8340(9)
_cell_length_b 8.9990(8)
_cell_length_c 14.7646(14)
_cell_measurement_reflns_used 7005
_cell_measurement_temperature 200(2)
_cell_measurement_theta_max 25.47
_cell_measurement_theta_min 2.23
_cell_volume 1253.3(2)
_computing_cell_refinement 'Bruker SAINT'
_computing_data_collection 'Bruker APEX2'
_computing_data_reduction 'Bruker SAINT'
_computing_molecular_graphics 'Bruker SHELXTL'
_computing_publication_material 'Bruker SHELXTL'
_computing_structure_refinement 'SHELXL-2014/7 (Sheldrick, 2014)'
_computing_structure_solution 'SHELXS-97 (Sheldrick 2008)'
_diffrn_ambient_temperature 200(2)
_diffrn_detector_area_resol_mean 8.33
_diffrn_measured_fraction_theta_full 0.999
_diffrn_measured_fraction_theta_max 0.995
_diffrn_measurement_device_type 'Bruker AXS APEX diffractometer'
_diffrn_measurement_method '\f and \w scans'
_diffrn_radiation_type MoK\a
_diffrn_radiation_wavelength 0.71073
_diffrn_reflns_av_R_equivalents 0.0306
_diffrn_reflns_av_unetI/netI 0.0313
_diffrn_reflns_laue_measured_fraction_full 0.999
_diffrn_reflns_laue_measured_fraction_max 0.995
_diffrn_reflns_limit_h_max 12
_diffrn_reflns_limit_h_min -12
_diffrn_reflns_limit_k_max 11
_diffrn_reflns_limit_k_min -11
_diffrn_reflns_limit_l_max 19
_diffrn_reflns_limit_l_min -19
_diffrn_reflns_number 19303
_diffrn_reflns_point_group_measured_fraction_full 0.999
_diffrn_reflns_point_group_measured_fraction_max 0.994
_diffrn_reflns_theta_full 25.242
_diffrn_reflns_theta_max 27.780
_diffrn_reflns_theta_min 2.159
_exptl_absorpt_coefficient_mu 1.320
_exptl_absorpt_correction_T_max 0.7456
_exptl_absorpt_correction_T_min 0.6610
_exptl_absorpt_correction_type multi-scan
_exptl_absorpt_process_details 'APEX2 (Bruker, 2007)'
_exptl_crystal_colour colourless
_exptl_crystal_density_diffrn 1.556
_exptl_crystal_description plate
_exptl_crystal_F_000 592
_exptl_crystal_size_max 0.324
_exptl_crystal_size_mid 0.281
_exptl_crystal_size_min 0.180
_refine_diff_density_max 0.502
_refine_diff_density_min -0.394
_refine_diff_density_rms 0.052
_refine_ls_abs_structure_details
; 
 Flack x determined using 2169 quotients [(I+)-(I-)]/[(I+)+(I-)] 
 (Parsons, Flack and Wagner, Acta Cryst. B69 (2013) 249-259). 
;
_refine_ls_abs_structure_Flack -0.023(7)
_refine_ls_extinction_method none
_refine_ls_goodness_of_fit_ref 1.017
_refine_ls_hydrogen_treatment mixed
_refine_ls_matrix_type full
_refine_ls_number_parameters 323
_refine_ls_number_reflns 5883
_refine_ls_number_restraints 2
_refine_ls_restrained_S_all 1.017
_refine_ls_R_factor_all 0.0352
_refine_ls_R_factor_gt 0.0281
_refine_ls_shift/su_max 0.002
_refine_ls_shift/su_mean 0.000
_refine_ls_structure_factor_coef Fsqd
_refine_ls_weighting_details 'w=1/[\s^2^(Fo^2^)+(0.0275P)^2^+0.3251P] where P=(Fo^2^+2Fc^2^)/3'
_refine_ls_weighting_scheme calc
_refine_ls_wR_factor_gt 0.0590
_refine_ls_wR_factor_ref 0.0626
_reflns_Friedel_coverage 0.879
_reflns_friedel_fraction_full 0.999
_reflns_friedel_fraction_max 0.992
_reflns_number_gt 5212
_reflns_number_total 5883
_reflns_threshold_expression 'I > 2\s(I)'
_cod_data_source_file c5ob02473k2.cif
_cod_data_source_block neal012
_cod_depositor_comments 'Adding full bibliography for 7154921--7154923.cif.'
_cod_database_code 7154922
_shelx_shelxl_version_number 2014/7
_shelx_space_group_comment
; 
The symmetry employed for this shelxl refinement is uniquely defined 
by the following loop, which should always be used as a source of 
symmetry information in preference to the above space-group names. 
They are only intended as comments. 
;
_shelx_estimated_absorpt_t_min 0.674
_shelx_estimated_absorpt_t_max 0.797

loop_
_space_group_symop_operation_xyz
'x, y, z'
'-x, y+1/2, -z'

loop_
_atom_site_label
_atom_site_type_symbol
_atom_site_fract_x
_atom_site_fract_y
_atom_site_fract_z
_atom_site_U_iso_or_equiv
_atom_site_adp_type
_atom_site_occupancy
_atom_site_site_symmetry_order
_atom_site_calc_flag
_atom_site_refinement_flags_posn
_atom_site_refinement_flags_adp
I1 I 1.05011(3) 0.59476(4) 0.16072(2) 0.05246(10) Uani 1 1 d . .
N1 N 0.4139(3) 0.4205(3) 0.4748(2) 0.0226(6) Uani 1 1 d . .
O1 O 0.4131(3) 0.4099(3) 0.62584(18) 0.0253(6) Uani 1 1 d . .
O2 O 0.2182(3) 0.4935(3) 0.51450(18) 0.0323(6) Uani 1 1 d . .
O3 O 0.7959(3) 0.3787(3) 0.5606(2) 0.0416(7) Uani 1 1 d D .
H3 H 0.865(5) 0.430(5) 0.579(3) 0.050 Uiso 1 1 d D U
O4 O 0.6641(2) 0.5827(3) 0.55182(16) 0.0316(5) Uani 1 1 d . .
O5 O 0.5401(3) 0.5457(2) 0.33157(18) 0.0307(6) Uani 1 1 d . .
O6 O 0.0135(3) 0.5578(4) 0.5994(3) 0.0490(9) Uani 1 1 d D .
H6 H 0.078(5) 0.539(5) 0.576(4) 0.059 Uiso 1 1 d D U
C1 C 0.5513(4) 0.3465(4) 0.4952(2) 0.0242(7) Uani 1 1 d . .
H1A H 0.5539 0.2589 0.5373 0.029 Uiso 1 1 calc R U
C2 C 0.5545(4) 0.2946(4) 0.3961(3) 0.0288(8) Uani 1 1 d . .
H2A H 0.6526 0.2944 0.3907 0.035 Uiso 1 1 calc R U
H2B H 0.5143 0.1935 0.3824 0.035 Uiso 1 1 calc R U
C3 C 0.4644(4) 0.4071(4) 0.3300(3) 0.0290(8) Uani 1 1 d . .
H3A H 0.4272 0.3671 0.2644 0.035 Uiso 1 1 calc R U
C4 C 0.3456(4) 0.4406(4) 0.3741(2) 0.0295(8) Uani 1 1 d . .
H4A H 0.3105 0.5436 0.3601 0.035 Uiso 1 1 calc R U
H4B H 0.2655 0.3707 0.3512 0.035 Uiso 1 1 calc R U
C5 C 0.3391(3) 0.4441(4) 0.5367(2) 0.0229(7) Uani 1 1 d . .
C6 C 0.6734(4) 0.4513(4) 0.5389(2) 0.0260(7) Uani 1 1 d . .
C7 C 0.6541(4) 0.5422(4) 0.2940(3) 0.0285(8) Uani 1 1 d . .
C8 C 0.6403(5) 0.4942(5) 0.2028(3) 0.0370(9) Uani 1 1 d . .
H8A H 0.5534 0.4530 0.1658 0.044 Uiso 1 1 calc R U
C9 C 0.7558(5) 0.5071(5) 0.1656(3) 0.0418(10) Uani 1 1 d . .
H9A H 0.7474 0.4753 0.1029 0.050 Uiso 1 1 calc R U
C10 C 0.8819(4) 0.5661(4) 0.2200(3) 0.0334(9) Uani 1 1 d . .
C11 C 0.8963(4) 0.6114(5) 0.3117(2) 0.0336(8) Uani 1 1 d . .
H11A H 0.9834 0.6517 0.3491 0.040 Uiso 1 1 calc R U
C12 C 0.7816(3) 0.5973(6) 0.3486(2) 0.0327(7) Uani 1 1 d . .
H12A H 0.7912 0.6258 0.4121 0.039 Uiso 1 1 calc R U
C13 C 0.3440(4) 0.4551(4) 0.6960(2) 0.0261(7) Uani 1 1 d . .
H13A H 0.2526 0.4022 0.6852 0.031 Uiso 1 1 calc R U
H13B H 0.3245 0.5632 0.6907 0.031 Uiso 1 1 calc R U
C14 C 0.4395(4) 0.4191(4) 0.7940(2) 0.0276(7) Uani 1 1 d . .
H14A H 0.4494 0.3093 0.8041 0.033 Uiso 1 1 calc R U
C15 C 0.5841(4) 0.4946(4) 0.8164(3) 0.0321(8) Uani 1 1 d . .
C16 C 0.6938(4) 0.4699(5) 0.7772(3) 0.0433(10) Uani 1 1 d . .
H16A H 0.6870 0.3952 0.7307 0.052 Uiso 1 1 calc R U
C17 C 0.8148(4) 0.5576(6) 0.8077(3) 0.0532(15) Uani 1 1 d . .
H17A H 0.8918 0.5421 0.7819 0.064 Uiso 1 1 calc R U
C18 C 0.8244(5) 0.6662(6) 0.8746(4) 0.0586(13) Uani 1 1 d . .
H18A H 0.9072 0.7259 0.8932 0.070 Uiso 1 1 calc R U
C19 C 0.7156(5) 0.6902(5) 0.9154(3) 0.0473(11) Uani 1 1 d . .
H19A H 0.7243 0.7640 0.9627 0.057 Uiso 1 1 calc R U
C20 C 0.5941(3) 0.6049(6) 0.8861(2) 0.0338(7) Uani 1 1 d . .
C21 C 0.4647(3) 0.6010(6) 0.9161(2) 0.0316(7) Uani 1 1 d . .
C22 C 0.4236(5) 0.6853(5) 0.9830(3) 0.0445(10) Uani 1 1 d . .
H22A H 0.4852 0.7589 1.0187 0.053 Uiso 1 1 calc R U
C23 C 0.2924(5) 0.6605(5) 0.9968(3) 0.0490(11) Uani 1 1 d . .
H23A H 0.2632 0.7185 1.0418 0.059 Uiso 1 1 calc R U
C24 C 0.2025(5) 0.5516(5) 0.9457(3) 0.0442(11) Uani 1 1 d . .
H24A H 0.1130 0.5353 0.9566 0.053 Uiso 1 1 calc R U
C25 C 0.2420(4) 0.4660(5) 0.8785(3) 0.0375(9) Uani 1 1 d . .
H25A H 0.1802 0.3923 0.8431 0.045 Uiso 1 1 calc R U
C26 C 0.3742(4) 0.4911(4) 0.8647(3) 0.0302(8) Uani 1 1 d . .
C27 C 0.0175(6) 0.7098(6) 0.6215(5) 0.0599(15) Uani 1 1 d . .
H27A H -0.0635 0.7347 0.6450 0.090 Uiso 1 1 calc R U
H27B H 0.0129 0.7683 0.5648 0.090 Uiso 1 1 calc R U
H27C H 0.1058 0.7324 0.6703 0.090 Uiso 1 1 calc R U

loop_
_atom_site_aniso_label
_atom_site_aniso_U_11
_atom_site_aniso_U_22
_atom_site_aniso_U_33
_atom_site_aniso_U_23
_atom_site_aniso_U_13
_atom_site_aniso_U_12
I1 0.04115(14) 0.0792(2) 0.04425(15) 0.01176(19) 0.02384(11) 0.00458(19)
N1 0.0191(14) 0.0276(15) 0.0221(14) -0.0027(12) 0.0075(11) -0.0011(12)
O1 0.0255(13) 0.0291(13) 0.0231(13) 0.0004(10) 0.0098(10) 0.0007(10)
O2 0.0215(12) 0.0454(15) 0.0317(14) -0.0043(12) 0.0104(11) 0.0027(11)
O3 0.0218(14) 0.0335(15) 0.067(2) -0.0039(14) 0.0087(14) 0.0061(11)
O4 0.0269(10) 0.0288(13) 0.0404(12) -0.0078(15) 0.0115(9) 0.0004(14)
O5 0.0388(14) 0.0225(13) 0.0371(14) -0.0012(9) 0.0210(11) -0.0036(10)
O6 0.0250(13) 0.055(2) 0.074(2) -0.0156(17) 0.0243(14) -0.0049(13)
C1 0.0255(17) 0.0218(16) 0.0284(18) -0.0005(14) 0.0128(14) 0.0027(14)
C2 0.036(2) 0.0217(18) 0.035(2) -0.0071(15) 0.0206(17) -0.0042(15)
C3 0.0334(19) 0.0291(19) 0.0283(18) -0.0074(15) 0.0150(15) -0.0084(15)
C4 0.0266(18) 0.036(2) 0.0259(18) -0.0040(15) 0.0063(14) -0.0025(15)
C5 0.0213(16) 0.0200(15) 0.0281(18) -0.0027(13) 0.0081(14) -0.0040(13)
C6 0.0246(17) 0.0289(18) 0.0270(18) -0.0004(14) 0.0112(14) 0.0034(14)
C7 0.039(2) 0.0205(16) 0.0307(18) 0.0053(13) 0.0178(16) 0.0014(14)
C8 0.039(2) 0.043(2) 0.030(2) -0.0024(17) 0.0115(17) -0.0097(18)
C9 0.053(3) 0.051(2) 0.027(2) -0.0045(18) 0.0205(19) -0.005(2)
C10 0.0353(18) 0.037(3) 0.0326(17) 0.0083(16) 0.0172(14) 0.0001(16)
C11 0.0351(16) 0.033(2) 0.0327(16) 0.002(2) 0.0100(13) -0.003(2)
C12 0.0419(17) 0.0324(16) 0.0266(15) -0.001(2) 0.0140(13) 0.000(3)
C13 0.0272(17) 0.0283(18) 0.0257(17) -0.0006(14) 0.0122(14) -0.0007(14)
C14 0.0319(19) 0.0253(17) 0.0254(18) 0.0003(14) 0.0082(14) -0.0026(14)
C15 0.0305(19) 0.037(2) 0.0252(18) 0.0059(16) 0.0027(15) 0.0025(16)
C16 0.034(2) 0.064(3) 0.030(2) 0.004(2) 0.0060(17) 0.007(2)
C17 0.0279(19) 0.082(4) 0.048(2) 0.008(2) 0.0068(18) 0.004(2)
C18 0.035(2) 0.066(3) 0.066(3) 0.008(3) 0.000(2) -0.014(2)
C19 0.041(2) 0.049(3) 0.045(3) -0.002(2) 0.000(2) -0.007(2)
C20 0.0360(16) 0.0338(18) 0.0282(15) 0.002(2) 0.0037(13) -0.002(2)
C21 0.0380(16) 0.0322(17) 0.0230(14) 0.005(2) 0.0060(12) 0.000(2)
C22 0.055(3) 0.042(2) 0.035(2) -0.0104(18) 0.010(2) -0.002(2)
C23 0.061(3) 0.059(3) 0.031(2) -0.004(2) 0.020(2) 0.012(2)
C24 0.047(2) 0.060(3) 0.033(2) 0.0074(18) 0.0216(18) 0.006(2)
C25 0.040(2) 0.046(2) 0.030(2) 0.0052(17) 0.0145(17) -0.0043(18)
C26 0.038(2) 0.0291(19) 0.0244(18) 0.0055(14) 0.0097(16) 0.0018(16)
C27 0.045(3) 0.047(3) 0.095(4) -0.006(3) 0.033(3) 0.004(2)

loop_
_atom_type_symbol
_atom_type_description
_atom_type_scat_dispersion_real
_atom_type_scat_dispersion_imag
_atom_type_scat_source
C C 0.0033 0.0016 'International Tables Vol C Tables 4.2.6.8 and 6.1.1.4'
H H 0.0000 0.0000 'International Tables Vol C Tables 4.2.6.8 and 6.1.1.4'
N N 0.0061 0.0033 'International Tables Vol C Tables 4.2.6.8 and 6.1.1.4'
O O 0.0106 0.0060 'International Tables Vol C Tables 4.2.6.8 and 6.1.1.4'
I I -0.4742 1.8119 'International Tables Vol C Tables 4.2.6.8 and 6.1.1.4'

loop_
_geom_angle_atom_site_label_1
_geom_angle_atom_site_label_2
_geom_angle_atom_site_label_3
_geom_angle
C5 N1 C1 125.9(3)
C5 N1 C4 119.4(3)
C1 N1 C4 113.5(3)
C5 O1 C13 113.7(3)
C6 O3 H3 115(4)
C7 O5 C3 116.4(3)
C27 O6 H6 109(3)
N1 C1 C6 112.3(3)
N1 C1 C2 102.1(3)
C6 C1 C2 111.4(3)
N1 C1 H1A 110.3
C6 C1 H1A 110.3
C2 C1 H1A 110.3
C3 C2 C1 104.1(3)
C3 C2 H2A 110.9
C1 C2 H2A 110.9
C3 C2 H2B 110.9
C1 C2 H2B 110.9
H2A C2 H2B 109.0
O5 C3 C2 111.2(3)
O5 C3 C4 106.0(3)
C2 C3 C4 103.8(3)
O5 C3 H3A 111.8
C2 C3 H3A 111.8
C4 C3 H3A 111.8
N1 C4 C3 102.9(3)
N1 C4 H4A 111.2
C3 C4 H4A 111.2
N1 C4 H4B 111.2
C3 C4 H4B 111.2
H4A C4 H4B 109.1
O2 C5 N1 123.6(3)
O2 C5 O1 124.0(3)
N1 C5 O1 112.4(3)
O4 C6 O3 123.3(3)
O4 C6 C1 126.1(3)
O3 C6 C1 110.5(3)
C12 C7 C8 120.3(3)
C12 C7 O5 117.6(3)
C8 C7 O5 122.0(3)
C7 C8 C9 119.3(4)
C7 C8 H8A 120.4
C9 C8 H8A 120.4
C10 C9 C8 119.9(4)
C10 C9 H9A 120.0
C8 C9 H9A 120.0
C9 C10 C11 120.7(3)
C9 C10 I1 119.3(3)
C11 C10 I1 119.9(3)
C10 C11 C12 119.2(3)
C10 C11 H11A 120.4
C12 C11 H11A 120.4
C7 C12 C11 120.6(3)
C7 C12 H12A 119.7
C11 C12 H12A 119.7
O1 C13 C14 109.4(3)
O1 C13 H13A 109.8
C14 C13 H13A 109.8
O1 C13 H13B 109.8
C14 C13 H13B 109.8
H13A C13 H13B 108.2
C26 C14 C13 107.2(3)
C26 C14 C15 102.1(3)
C13 C14 C15 113.5(3)
C26 C14 H14A 111.2
C13 C14 H14A 111.2
C15 C14 H14A 111.2
C16 C15 C20 121.2(4)
C16 C15 C14 128.9(4)
C20 C15 C14 109.9(3)
C15 C16 C17 118.1(4)
C15 C16 H16A 121.0
C17 C16 H16A 121.0
C18 C17 C16 121.0(4)
C18 C17 H17A 119.5
C16 C17 H17A 119.5
C17 C18 C19 121.3(4)
C17 C18 H18A 119.4
C19 C18 H18A 119.4
C20 C19 C18 118.9(4)
C20 C19 H19A 120.6
C18 C19 H19A 120.6
C19 C20 C15 119.6(4)
C19 C20 C21 131.9(4)
C15 C20 C21 108.4(4)
C22 C21 C26 120.1(3)
C22 C21 C20 130.8(4)
C26 C21 C20 109.1(3)
C23 C22 C21 119.2(4)
C23 C22 H22A 120.4
C21 C22 H22A 120.4
C22 C23 C24 120.7(4)
C22 C23 H23A 119.7
C24 C23 H23A 119.7
C23 C24 C25 120.9(4)
C23 C24 H24A 119.6
C25 C24 H24A 119.6
C26 C25 C24 118.3(4)
C26 C25 H25A 120.8
C24 C25 H25A 120.8
C25 C26 C21 120.8(3)
C25 C26 C14 128.8(4)
C21 C26 C14 110.3(3)
O6 C27 H27A 109.5
O6 C27 H27B 109.5
H27A C27 H27B 109.5
O6 C27 H27C 109.5
H27A C27 H27C 109.5
H27B C27 H27C 109.5

loop_
_geom_bond_atom_site_label_1
_geom_bond_atom_site_label_2
_geom_bond_distance
I1 C10 2.095(3)
N1 C5 1.341(4)
N1 C1 1.459(5)
N1 C4 1.460(4)
O1 C5 1.347(4)
O1 C13 1.448(4)
O2 C5 1.224(4)
O3 C6 1.328(4)
O3 H3 0.80(4)
O4 C6 1.205(5)
O5 C7 1.384(4)
O5 C3 1.449(4)
O6 C27 1.404(6)
O6 H6 0.82(4)
C1 C6 1.520(5)
C1 C2 1.545(5)
C1 H1A 1.0000
C2 C3 1.508(6)
C2 H2A 0.9900
C2 H2B 0.9900
C3 C4 1.519(5)
C3 H3A 1.0000
C4 H4A 0.9900
C4 H4B 0.9900
C7 C12 1.377(5)
C7 C8 1.385(5)
C8 C9 1.399(6)
C8 H8A 0.9500
C9 C10 1.379(6)
C9 H9A 0.9500
C10 C11 1.383(5)
C11 C12 1.390(4)
C11 H11A 0.9500
C12 H12A 0.9500
C13 C14 1.520(5)
C13 H13A 0.9900
C13 H13B 0.9900
C14 C26 1.517(5)
C14 C15 1.526(5)
C14 H14A 1.0000
C15 C16 1.379(6)
C15 C20 1.412(6)
C16 C17 1.393(7)
C16 H16A 0.9500
C17 C18 1.373(7)
C17 H17A 0.9500
C18 C19 1.385(7)
C18 H18A 0.9500
C19 C20 1.382(6)
C19 H19A 0.9500
C20 C21 1.462(5)
C21 C22 1.392(6)
C21 C26 1.402(6)
C22 C23 1.381(7)
C22 H22A 0.9500
C23 C24 1.391(6)
C23 H23A 0.9500
C24 C25 1.395(6)
C24 H24A 0.9500
C25 C26 1.390(5)
C25 H25A 0.9500
C27 H27A 0.9800
C27 H27B 0.9800
C27 H27C 0.9800

loop_
_geom_hbond_atom_site_label_D
_geom_hbond_atom_site_label_H
_geom_hbond_atom_site_label_A
_geom_hbond_distance_DH
_geom_hbond_distance_HA
_geom_hbond_distance_DA
_geom_hbond_angle_DHA
_geom_hbond_site_symmetry_A
O3 H3 O6 0.80(4) 1.81(4) 2.610(4) 170(5) 1_655
O6 H6 O2 0.82(4) 1.90(4) 2.718(4) 176(5) .

loop_
_geom_torsion_atom_site_label_1
_geom_torsion_atom_site_label_2
_geom_torsion_atom_site_label_3
_geom_torsion_atom_site_label_4
_geom_torsion
C5 N1 C1 C6 -83.1(4)
C4 N1 C1 C6 109.7(3)
C5 N1 C1 C2 157.5(3)
C4 N1 C1 C2 -9.7(4)
N1 C1 C2 C3 28.8(3)
C6 C1 C2 C3 -91.2(3)
C7 O5 C3 C2 68.1(4)
C7 O5 C3 C4 -179.7(3)
C1 C2 C3 O5 76.2(3)
C1 C2 C3 C4 -37.4(3)
C5 N1 C4 C3 178.8(3)
C1 N1 C4 C3 -13.0(4)
O5 C3 C4 N1 -86.5(3)
C2 C3 C4 N1 30.8(3)
C1 N1 C5 O2 -172.6(3)
C4 N1 C5 O2 -6.0(5)
C1 N1 C5 O1 8.6(5)
C4 N1 C5 O1 175.2(3)
C13 O1 C5 O2 -7.7(5)
C13 O1 C5 N1 171.1(3)
N1 C1 C6 O4 -4.0(5)
C2 C1 C6 O4 109.8(4)
N1 C1 C6 O3 177.0(3)
C2 C1 C6 O3 -69.3(4)
C3 O5 C7 C12 -128.3(4)
C3 O5 C7 C8 55.7(4)
C12 C7 C8 C9 -2.2(6)
O5 C7 C8 C9 173.7(3)
C7 C8 C9 C10 0.5(6)
C8 C9 C10 C11 0.7(6)
C8 C9 C10 I1 -176.8(3)
C9 C10 C11 C12 -0.2(7)
I1 C10 C11 C12 177.3(3)
C8 C7 C12 C11 2.8(7)
O5 C7 C12 C11 -173.3(4)
C10 C11 C12 C7 -1.5(7)
C5 O1 C13 C14 -177.0(3)
O1 C13 C14 C26 170.7(3)
O1 C13 C14 C15 58.7(4)
C26 C14 C15 C16 177.2(4)
C13 C14 C15 C16 -67.7(5)
C26 C14 C15 C20 -4.4(4)
C13 C14 C15 C20 110.7(4)
C20 C15 C16 C17 -0.4(6)
C14 C15 C16 C17 177.8(4)
C15 C16 C17 C18 -0.3(7)
C16 C17 C18 C19 1.4(7)
C17 C18 C19 C20 -1.5(7)
C18 C19 C20 C15 0.7(7)
C18 C19 C20 C21 178.5(5)
C16 C15 C20 C19 0.2(6)
C14 C15 C20 C19 -178.3(4)
C16 C15 C20 C21 -178.0(4)
C14 C15 C20 C21 3.5(4)
C19 C20 C21 C22 1.4(8)
C15 C20 C21 C22 179.3(4)
C19 C20 C21 C26 -178.8(5)
C15 C20 C21 C26 -0.9(5)
C26 C21 C22 C23 -0.9(6)
C20 C21 C22 C23 178.9(4)
C21 C22 C23 C24 0.8(7)
C22 C23 C24 C25 -0.7(7)
C23 C24 C25 C26 0.7(6)
C24 C25 C26 C21 -0.8(6)
C24 C25 C26 C14 -177.1(4)
C22 C21 C26 C25 0.9(6)
C20 C21 C26 C25 -178.9(4)
C22 C21 C26 C14 177.8(4)
C20 C21 C26 C14 -2.0(4)
C13 C14 C26 C25 60.9(5)
C15 C14 C26 C25 -179.6(4)
C13 C14 C26 C21 -115.8(3)
C15 C14 C26 C21 3.8(4)
